data_7712540
loop_
_publ_author_name
'Pankov, Roman O.'
'Prima, Darya O.'
'Kostyukovich, Alexander Yu'
'Minyaev, Mikhail E.'
'Ananikov, Valentine P.'

_publ_section_title
;
 Synthesis and a combined experimental/theoretical structural study of a
 comprehensive set of Pd/NHC complexes with <i>o</i>-, <i>m</i>-, and
 <i>p</i>-halogen-substituted aryl groups (X = F, Cl, Br, CF<sub>3</sub>).
;
_journal_name_full 'Dalton transactions (Cambridge, England : 2003)'
_journal_paper_doi 10.1039/d2dt03665g
_journal_year 2023
_chemical_formula_moiety 'C20 H15 Br2.41 Cl1.59 N3 Pd'
_chemical_formula_sum 'C20 H15 Br2.41 Cl1.59 N3 Pd'
_chemical_formula_weight 652.65
_space_group_crystal_system monoclinic
_space_group_IT_number 15
_space_group_name_Hall '-C 2yc'
_space_group_name_H-M_alt 'C 1 2/c 1'
_atom_sites_solution_hydrogens difmap
_atom_sites_solution_primary dual
_atom_sites_solution_secondary difmap
_audit_creation_method SHELXL-2018/3
_audit_update_record
;
2022-11-06 deposited with the CCDC.	2023-02-13 downloaded from the CCDC.
;
_cell_angle_alpha 90
_cell_angle_beta 100.1093(6)
_cell_angle_gamma 90
_cell_formula_units_Z 4
_cell_length_a 22.0556(4)
_cell_length_b 15.0381(3)
_cell_length_c 6.98560(10)
_cell_measurement_reflns_used 9396
_cell_measurement_temperature 100(2)
_cell_measurement_theta_max 34.28
_cell_measurement_theta_min 3.12
_cell_volume 2280.97(7)
_computing_cell_refinement 'SAINT V8.40A (Bruker, 2019)'
_computing_data_collection '<i>APEX3</i> (Bruker, 2019)'
_computing_data_reduction 'SAINT V8.40A (Bruker, 2019)'
_computing_molecular_graphics 'SHELXTL (Sheldrick, Acta Cryst., 2008, A64, 112-122)'
_computing_publication_material 'SHELXTL (Sheldrick, Acta Cryst., 2008, A64, 112-122)'
_computing_structure_refinement 'SHELXL-2018 (Sheldrick, Acta Cryst., 2015, C71, 3-8)'
_computing_structure_solution 'SHELXT (Sheldrick, Acta Cryst., 2015, A71, 3-8)'
_diffrn_ambient_temperature 100(2)
_diffrn_detector_area_resol_mean 7.31
_diffrn_measured_fraction_theta_full 0.998
_diffrn_measured_fraction_theta_max 0.999
_diffrn_measurement_device_type 'Bruker AXS D8 QUEST, Photon III detector'
_diffrn_measurement_method '\f and \w shutterless scans'
_diffrn_radiation_monochromator graphite
_diffrn_radiation_type MoK\a
_diffrn_radiation_wavelength 0.71073
_diffrn_reflns_av_R_equivalents 0.0361
_diffrn_reflns_av_unetI/netI 0.0210
_diffrn_reflns_Laue_measured_fraction_full 0.998
_diffrn_reflns_Laue_measured_fraction_max 0.999
_diffrn_reflns_limit_h_max 34
_diffrn_reflns_limit_h_min -34
_diffrn_reflns_limit_k_max 23
_diffrn_reflns_limit_k_min -23
_diffrn_reflns_limit_l_max 11
_diffrn_reflns_limit_l_min -11
_diffrn_reflns_number 42511
_diffrn_reflns_point_group_measured_fraction_full 0.998
_diffrn_reflns_point_group_measured_fraction_max 0.999
_diffrn_reflns_theta_full 25.242
_diffrn_reflns_theta_max 34.351
_diffrn_reflns_theta_min 3.124
_diffrn_source 'sealed X-ray tube'
_diffrn_source_current 30
_diffrn_source_power 1.5
_diffrn_source_size '0.6 mm, fine-focus'
_diffrn_source_voltage 50
_exptl_absorpt_coefficient_mu 5.230
_exptl_absorpt_correction_T_max 0.6471
_exptl_absorpt_correction_T_min 0.4765
_exptl_absorpt_correction_type multi-scan
_exptl_absorpt_process_details 'SADABS 2016/2 (Krause et al., J. Appl. Cryst. 2015, 48, 3-10)'
_exptl_crystal_colour yellow
_exptl_crystal_density_diffrn 1.900
_exptl_crystal_description block
_exptl_crystal_F_000 1253.5
_exptl_crystal_size_max 0.204
_exptl_crystal_size_mid 0.172
_exptl_crystal_size_min 0.120
_refine_diff_density_max 0.719
_refine_diff_density_min -0.794
_refine_diff_density_rms 0.089
_refine_ls_extinction_method none
_refine_ls_goodness_of_fit_ref 1.043
_refine_ls_hydrogen_treatment refall
_refine_ls_matrix_type full
_refine_ls_number_parameters 163
_refine_ls_number_reflns 4772
_refine_ls_number_restraints 0
_refine_ls_restrained_S_all 1.043
_refine_ls_R_factor_all 0.0316
_refine_ls_R_factor_gt 0.0230
_refine_ls_shift/su_max 0.002
_refine_ls_shift/su_mean 0.000
_refine_ls_structure_factor_coef Fsqd
_refine_ls_weighting_details 'w=1/[\s^2^(Fo^2^)+(0.0201P)^2^+3.0779P] where P=(Fo^2^+2Fc^2^)/3'
_refine_ls_weighting_scheme calc
_refine_ls_wR_factor_gt 0.0495
_refine_ls_wR_factor_ref 0.0529
_reflns_Friedel_coverage 0.000
_reflns_number_gt 4059
_reflns_number_total 4772
_reflns_threshold_expression 'I > 2\s(I)'
_cod_data_source_file d2dt03665g2.cif
_cod_data_source_block 3iA
_cod_original_sg_symbol_H-M 'C 2/c'
_cod_database_code 7712540
_shelx_shelxl_version_number 2018/3
_shelx_space_group_comment
;
The symmetry employed for this shelxl refinement is uniquely defined
by the following loop, which should always be used as a source of
symmetry information in preference to the above space-group names.
They are only intended as comments.
;
_shelx_estimated_absorpt_t_min 0.415
_shelx_estimated_absorpt_t_max 0.573

loop_
_space_group_symop_operation_xyz
'x, y, z'
'-x, y, -z+1/2'
'x+1/2, y+1/2, z'
'-x+1/2, y+1/2, -z+1/2'
'-x, -y, -z'
'x, -y, z-1/2'
'-x+1/2, -y+1/2, -z'
'x+1/2, -y+1/2, z-1/2'

loop_
_atom_site_label
_atom_site_type_symbol
_atom_site_fract_x
_atom_site_fract_y
_atom_site_fract_z
_atom_site_U_iso_or_equiv
_atom_site_adp_type
_atom_site_occupancy
_atom_site_site_symmetry_order
_atom_site_calc_flag
_atom_site_refinement_flags_posn
_atom_site_refinement_flags_adp
_atom_site_refinement_flags_occupancy
_atom_site_disorder_assembly
_atom_site_disorder_group
Pd1 Pd 0.500000 0.75096(2) 0.250000 0.01327(4) Uani 1 2 d S T P . .
Cl1 Cl 0.4350(3) 0.7565(5) 0.4782(10) 0.0181(3) Uani 0.7951(15) 1 d . . P A 1
Br1 Br 0.4305(5) 0.7555(8) 0.4772(17) 0.0181(3) Uani 0.2049(15) 1 d . . P A 2
Br2 Br 0.20279(2) 0.82165(2) -0.26996(3) 0.02799(5) Uani 1 1 d . . . . .
N1 N 0.45377(6) 0.93523(8) 0.16938(17) 0.0146(2) Uani 1 1 d . . . . .
N2 N 0.500000 0.61278(12) 0.250000 0.0174(3) Uani 1 2 d S T P A .
C1 C 0.500000 0.88045(13) 0.250000 0.0141(3) Uani 1 2 d S T P A .
C2 C 0.47108(7) 1.02411(9) 0.1991(2) 0.0165(2) Uani 1 1 d . . . . .
H1 H 0.4467(9) 1.0711(13) 0.150(3) 0.017(5) Uiso 1 1 d . . . . .
C3 C 0.39482(7) 0.90699(9) 0.0669(2) 0.0157(2) Uani 1 1 d . . . . .
C4 C 0.39081(7) 0.83898(10) -0.0698(2) 0.0170(2) Uani 1 1 d . . . . .
H2 H 0.4260(9) 0.8116(13) -0.104(3) 0.018(5) Uiso 1 1 d . . . . .
C5 C 0.33333(7) 0.81385(10) -0.1708(2) 0.0192(3) Uani 1 1 d . . . . .
H5 H 0.3289(10) 0.7705(14) -0.268(3) 0.022(5) Uiso 1 1 d . . . . .
C6 C 0.28092(7) 0.85704(11) -0.1331(2) 0.0209(3) Uani 1 1 d . . . . .
C7 C 0.28497(7) 0.92503(12) 0.0027(2) 0.0233(3) Uani 1 1 d . . . . .
H3 H 0.2491(10) 0.9534(16) 0.029(3) 0.029(6) Uiso 1 1 d . . . . .
C8 C 0.34245(7) 0.95011(11) 0.1038(2) 0.0205(3) Uani 1 1 d . . . . .
H4 H 0.3457(9) 0.9951(14) 0.198(3) 0.021(5) Uiso 1 1 d . . . . .
C9 C 0.44882(8) 0.56753(10) 0.1786(2) 0.0209(3) Uani 1 1 d . . . . .
H7 H 0.4142(10) 0.6013(14) 0.135(3) 0.023(5) Uiso 1 1 d . . . . .
C10 C 0.44729(9) 0.47542(11) 0.1743(2) 0.0260(3) Uani 1 1 d . . . . .
H6 H 0.4102(11) 0.4471(16) 0.125(3) 0.038(6) Uiso 1 1 d . . . . .
C11 C 0.500000 0.42875(15) 0.250000 0.0271(5) Uani 1 2 d S T P . .
H8 H 0.500000 0.368(2) 0.250000 0.039(9) Uiso 1 2 d S . P . .

loop_
_atom_site_aniso_label
_atom_site_aniso_U_11
_atom_site_aniso_U_22
_atom_site_aniso_U_33
_atom_site_aniso_U_23
_atom_site_aniso_U_13
_atom_site_aniso_U_12
Pd1 0.01535(6) 0.01046(6) 0.01380(6) 0.000 0.00201(5) 0.000
Cl1 0.0188(8) 0.01596(19) 0.02039(15) -0.00179(11) 0.0061(4) -0.0024(5)
Br1 0.0188(8) 0.01596(19) 0.02039(15) -0.00179(11) 0.0061(4) -0.0024(5)
Br2 0.01754(7) 0.03799(10) 0.02715(8) -0.00186(7) 0.00040(6) -0.00408(7)
N1 0.0163(5) 0.0124(5) 0.0148(5) 0.0000(4) 0.0015(4) 0.0008(4)
N2 0.0237(8) 0.0135(7) 0.0155(7) 0.000 0.0051(6) 0.000
C1 0.0161(8) 0.0128(8) 0.0136(8) 0.000 0.0032(6) 0.000
C2 0.0217(7) 0.0116(5) 0.0167(6) 0.0001(4) 0.0046(5) 0.0014(5)
C3 0.0168(6) 0.0159(6) 0.0142(5) 0.0012(5) 0.0021(5) 0.0004(5)
C4 0.0169(6) 0.0166(6) 0.0169(6) 0.0004(5) 0.0017(5) 0.0005(5)
C5 0.0196(6) 0.0191(6) 0.0184(6) -0.0006(5) 0.0016(5) -0.0020(5)
C6 0.0165(6) 0.0267(7) 0.0184(6) 0.0016(5) 0.0006(5) -0.0023(5)
C7 0.0181(7) 0.0291(8) 0.0230(7) -0.0008(6) 0.0041(6) 0.0035(6)
C8 0.0198(7) 0.0230(7) 0.0185(6) -0.0027(5) 0.0032(5) 0.0034(5)
C9 0.0263(7) 0.0177(6) 0.0192(6) -0.0003(5) 0.0050(6) -0.0024(6)
C10 0.0394(9) 0.0187(7) 0.0209(7) -0.0024(6) 0.0085(7) -0.0077(7)
C11 0.0490(15) 0.0143(9) 0.0196(10) 0.000 0.0104(10) 0.000

loop_
_atom_type_symbol
_atom_type_description
_atom_type_scat_dispersion_real
_atom_type_scat_dispersion_imag
_atom_type_scat_source
C C 0.0033 0.0016 'International Tables Vol C Tables 4.2.6.8 and 6.1.1.4'
H H 0.0000 0.0000 'International Tables Vol C Tables 4.2.6.8 and 6.1.1.4'
N N 0.0061 0.0033 'International Tables Vol C Tables 4.2.6.8 and 6.1.1.4'
Cl Cl 0.1484 0.1585 'International Tables Vol C Tables 4.2.6.8 and 6.1.1.4'
Br Br -0.2901 2.4595 'International Tables Vol C Tables 4.2.6.8 and 6.1.1.4'
Pd Pd -0.9988 1.0072 'International Tables Vol C Tables 4.2.6.8 and 6.1.1.4'

loop_
_geom_angle_atom_site_label_1
_geom_angle_atom_site_label_2
_geom_angle_atom_site_label_3
_geom_angle
_geom_angle_site_symmetry_1
_geom_angle_site_symmetry_3
_geom_angle_publ_flag
C1 Pd1 N2 180.0 . . ?
C1 Pd1 Cl1 87.97(18) . 2_655 ?
N2 Pd1 Cl1 92.03(18) . 2_655 ?
C1 Pd1 Cl1 87.97(18) . . ?
N2 Pd1 Cl1 92.03(18) . . ?
Cl1 Pd1 Cl1 175.9(4) 2_655 . ?
C1 Pd1 Br1 88.4(3) . . ?
N2 Pd1 Br1 91.6(3) . . ?
C1 N1 C2 110.76(12) . . ?
C1 N1 C3 125.30(12) . . ?
C2 N1 C3 123.94(12) . . ?
C9 N2 C9 118.83(19) 2_655 . ?
C9 N2 Pd1 120.58(10) 2_655 . ?
C9 N2 Pd1 120.58(10) . . ?
N1 C1 N1 105.05(16) . 2_655 ?
N1 C1 Pd1 127.47(8) . . ?
N1 C1 Pd1 127.47(8) 2_655 . ?
C2 C2 N1 106.71(8) 2_655 . ?
C2 C2 H1 129.5(12) 2_655 . ?
N1 C2 H1 123.7(12) . . ?
C8 C3 C4 121.08(14) . . ?
C8 C3 N1 118.70(13) . . ?
C4 C3 N1 120.20(13) . . ?
C5 C4 C3 119.36(14) . . ?
C5 C4 H2 118.1(12) . . ?
C3 C4 H2 122.4(12) . . ?
C4 C5 C6 119.42(14) . . ?
C4 C5 H5 121.9(13) . . ?
C6 C5 H5 118.6(13) . . ?
C7 C6 C5 121.19(14) . . ?
C7 C6 Br2 119.74(12) . . ?
C5 C6 Br2 119.07(12) . . ?
C6 C7 C8 119.41(15) . . ?
C6 C7 H3 120.8(13) . . ?
C8 C7 H3 119.8(13) . . ?
C3 C8 C7 119.54(15) . . ?
C3 C8 H4 120.3(13) . . ?
C7 C8 H4 120.2(13) . . ?
N2 C9 C10 122.17(17) . . ?
N2 C9 H7 116.0(13) . . ?
C10 C9 H7 121.9(13) . . ?
C11 C10 C9 118.94(17) . . ?
C11 C10 H6 122.3(15) . . ?
C9 C10 H6 118.7(15) . . ?
C10 C11 C10 118.9(2) 2_655 . ?
C10 C11 H8 120.54(11) 2_655 . ?
C10 C11 H8 120.54(11) . . ?

loop_
_geom_bond_atom_site_label_1
_geom_bond_atom_site_label_2
_geom_bond_distance
_geom_bond_site_symmetry_2
_geom_bond_publ_flag
Pd1 C1 1.9472(19) . ?
Pd1 N2 2.0780(17) . ?
Pd1 Cl1 2.325(7) 2_655 ?
Pd1 Cl1 2.325(7) . ?
Pd1 Br1 2.394(11) . ?
Br2 C6 1.8942(15) . ?
N1 C1 1.3542(16) . ?
N1 C2 1.3955(18) . ?
N1 C3 1.4340(18) . ?
N2 C9 1.3373(18) 2_655 ?
N2 C9 1.3373(18) . ?
C2 C2 1.347(3) 2_655 ?
C2 H1 0.92(2) . ?
C3 C8 1.388(2) . ?
C3 C4 1.392(2) . ?
C4 C5 1.391(2) . ?
C4 H2 0.94(2) . ?
C5 C6 1.391(2) . ?
C5 H5 0.93(2) . ?
C6 C7 1.387(2) . ?
C7 C8 1.391(2) . ?
C7 H3 0.95(2) . ?
C8 H4 0.94(2) . ?
C9 C10 1.386(2) . ?
C9 H7 0.92(2) . ?
C10 C11 1.381(2) . ?
C10 H6 0.93(2) . ?
C11 H8 0.91(4) . ?

loop_
_geom_torsion_atom_site_label_1
_geom_torsion_atom_site_label_2
_geom_torsion_atom_site_label_3
_geom_torsion_atom_site_label_4
_geom_torsion
_geom_torsion_site_symmetry_1
_geom_torsion_site_symmetry_2
_geom_torsion_site_symmetry_3
_geom_torsion_site_symmetry_4
_geom_torsion_publ_flag
C2 N1 C1 N1 0.13(7) . . . 2_655 ?
C3 N1 C1 N1 -179.89(15) . . . 2_655 ?
C2 N1 C1 Pd1 -179.87(7) . . . . ?
C3 N1 C1 Pd1 0.11(15) . . . . ?
C1 N1 C2 C2 -0.34(19) . . . 2_655 ?
C3 N1 C2 C2 179.67(15) . . . 2_655 ?
C1 N1 C3 C8 136.58(13) . . . . ?
C2 N1 C3 C8 -43.4(2) . . . . ?
C1 N1 C3 C4 -44.87(19) . . . . ?
C2 N1 C3 C4 135.12(15) . . . . ?
C8 C3 C4 C5 -0.1(2) . . . . ?
N1 C3 C4 C5 -178.59(13) . . . . ?
C3 C4 C5 C6 -0.1(2) . . . . ?
C4 C5 C6 C7 0.3(2) . . . . ?
C4 C5 C6 Br2 -179.50(11) . . . . ?
C5 C6 C7 C8 -0.4(3) . . . . ?
Br2 C6 C7 C8 179.43(12) . . . . ?
C4 C3 C8 C7 0.0(2) . . . . ?
N1 C3 C8 C7 178.54(14) . . . . ?
C6 C7 C8 C3 0.2(2) . . . . ?
C9 N2 C9 C10 -0.73(12) 2_655 . . . ?
Pd1 N2 C9 C10 179.27(12) . . . . ?
N2 C9 C10 C11 1.4(2) . . . . ?
C9 C10 C11 C10 -0.68(11) . . . 2_655 ?
